data_1548979
loop_
_publ_author_name
'Lu, Zhenzhong'
'Godfrey, Harry G. W.'
'da Silva, Ivan'
'Cheng, Yongqiang'
'Savage, Mathew'
'Manuel, Pascal'
'Rudi\'c, Svemir'
'Ramirez-Cuesta, Anibal J'
'Yang, Sihai'
'Schr\"oder, Martin'

_publ_section_title
;
 Direct observation of supramolecular binding of light hydrocarbons in
 vanadium(iii) and (iv) metal-organic framework materials.
;
_journal_issue 13
_journal_name_full 'Chemical science'
_journal_page_first 3401
_journal_page_last 3408
_journal_paper_doi 10.1039/c8sc00330k
_journal_volume 9
_journal_year 2018
_chemical_formula_moiety 'C8 H4 O5 V, 0.281(C2 D8), 0.451(C), 0.452(D4)'
_chemical_formula_sum 'C9.01 H4 D4.06 O5 V'
_chemical_formula_weight 251.37
_chemical_name_common MFM-300V3-1.0CD4
_space_group_IT_number 98
_space_group_name_Hall 'I 4bw 2bw'
_space_group_name_H-M_alt 'I 41 2 2'
_symmetry_cell_setting tetragonal
_symmetry_Int_Tables_number 98
_symmetry_space_group_name_Hall 'I 4bw 2bw'
_symmetry_space_group_name_H-M 'I 41 2 2'
_cell_angle_alpha 90
_cell_angle_beta 90
_cell_angle_gamma 90
_cell_formula_units_Z 8
_cell_length_a 15.16316(15)
_cell_length_b 15.16316(15)
_cell_length_c 12.0746(2)
_cell_measurement_temperature 7
_cell_volume 2776.21(6)
_computing_cell_refinement 'Bruker Topas 4.2'
_computing_data_reduction 'Bruker Topas 4.2'
_computing_molecular_graphics 'CrystalImpact Diamond 3.2'
_computing_structure_refinement 'Bruker Topas 4.2'
_computing_structure_solution 'Bruker Topas 4.2'
_diffrn_ambient_temperature 7
_diffrn_detector '1520 pixellated 3He tubes'
_diffrn_measurement_device_type 'ISIS WISH diffractometer'
_diffrn_radiation_probe neutron
_diffrn_radiation_type neutron
_diffrn_source 'ISIS TS2'
_diffrn_source_type 'ISIS WISH diffractometer'
_pd_char_colour 'Green powder'
_pd_instr_dist_spec/detc 2200
_pd_instr_dist_src/spec 40000
_pd_instr_location
; 
WISH is situated on E8 of the second target station of the ISIS neutron source,
located at the Rutherford Appleton Laboratory, Didcot, UK.
;
_pd_meas_2theta_fixed 10-70
_pd_meas_scan_method tof
_pd_proc_ls_prof_R_factor 1.92
_pd_proc_ls_prof_wR_expected 1.32
_pd_proc_ls_prof_wR_factor 1.98
_pd_spec_mounting
;                                       
ISIS vanadium sample can equipped with gas handling equipment 
and cartridge heaters, sealed with compressed indium wire.
;
_pd_spec_mount_mode transmission
_pd_spec_shape cylinder
_pd_spec_size_axial '65 mm'
_pd_spec_size_thick '8 mm'
_refine_ls_goodness_of_fit_all 1.49
_cod_data_source_file c8sc00330k4.cif
_cod_data_source_block MFM-300V3-1.0CD4
_cod_depositor_comments 'Adding full bibliography for 1548977--1548983.cif.'
_cod_original_cell_volume 2776.21(7)
_cod_database_code 1548979

loop_
_space_group_symop_id
_space_group_symop_operation_xyz
1 x,y,z
2 -y,1/2+x,1/4+z
3 1/2-x,1/2-y,1/2+z
4 1/2+y,-x,3/4+z
5 x,1/2-y,1/4-z
6 1/2+y,1/2+x,1/2-z
7 1/2-x,y,3/4-z
8 -y,-x,-z
9 1/2+x,1/2+y,1/2+z
10 1/2-y,x,3/4+z
11 -x,-y,z
12 y,1/2-x,1/4+z
13 1/2+x,-y,3/4-z
14 y,x,-z
15 -x,1/2+y,1/4-z
16 1/2-y,1/2-x,1/2-z

loop_
_atom_site_label
_atom_site_type_symbol
_atom_site_symmetry_multiplicity
_atom_site_fract_x
_atom_site_fract_y
_atom_site_fract_z
_atom_site_occupancy
_atom_site_B_iso_or_equiv
V V 8 0.68902 0.31098 0.5 1 0(2)
O1 O 8 0.7601(3) 0.25 0.625 1 2.13(10)
O2 O 16 0.6190(6) 0.3808(6) 0.6065(4) 1 2.13(10)
O3 O 16 0.5984(6) 0.2857(4) 0.7488(5) 1 2.13(10)
C1 C 16 0.5872(4) 0.3629(3) 0.7040(3) 1 1.11(6)
C2 C 16 0.53809(16) 0.43039(11) 0.7640(3) 1 1.11(6)
C3 C 8 0.5 0.5 0.7065(3) 1 1.11(6)
C4 C 16 0.53809(16) 0.43039(11) 0.87905(18) 1 1.11(6)
C5 C 8 0.5 0.5 0.93658(17) 1 1.11(6)
H1 H 8 0.8194(8) 0.25 0.625 1 2.13(10)
H3 H 8 0.5 0.5 0.6238(6) 1 1.11(6)
H4 H 16 0.5655(3) 0.3804(3) 0.9204(3) 1 1.11(6)
C1_1 C 8 0.6389(3) 0.6389(3) 0.5 0.451(4) 4.9(3)
D1_1 D 16 0.627(14) 0.572(2) 0.5114(15) 0.226(2) 5.8(3)
D2_1 D 16 0.641(4) 0.6529(13) 0.4153(8) 0.226(2) 5.8(3)
D3_1 D 16 0.699(3) 0.656(13) 0.5367(16) 0.226(2) 5.8(3)
D4_1 D 16 0.588(7) 0.675(11) 0.5367(16) 0.226(2) 5.8(3)
C1_3 C 16 0.5179(3) 0.7628(12) 0.1473(10) 0.2811(18) 4.9(3)
D1_3 D 16 0.5214(10) 0.8290(13) 0.1713(15) 0.2811(18) 5.8(3)
D2_3 D 16 0.4528(7) 0.7472(14) 0.1264(18) 0.2811(18) 5.8(3)
D3_3 D 16 0.5386(11) 0.7228(14) 0.2127(14) 0.2811(18) 5.8(3)
D4_3 D 16 0.5586(11) 0.7525(16) 0.0787(15) 0.2811(18) 5.8(3)

loop_
_geom_angle_atom_site_label_1
_geom_angle_atom_site_label_2
_geom_angle_atom_site_label_3
_geom_angle
_geom_angle_site_symmetry_1
_geom_angle_site_symmetry_3
_geom_angle_publ_flag
O1 V O2 92.6(2) . . yes
O1 V O1 93.80(9) . 4_564 yes
O1 V O3 86.0(2) . 4_564 yes
O1 V O3 91.4(2) . 5_556 yes
O1 V O2 173.1(2) . 8_666 yes
O1 V O2 173.1(2) 4_564 . yes
O2 V O3 91.7(3) . 4_564 yes
O2 V O3 91.1(3) . 5_556 yes
O2 V O2 81.2(3) . 8_666 yes
O1 V O3 91.4(2) 4_564 4_564 yes
O1 V O3 86.0(2) 4_564 5_556 yes
O1 V O2 92.6(2) 4_564 8_666 yes
O3 V O3 176.3(3) 4_564 5_556 yes
O2 V O3 91.1(3) 8_666 4_564 yes
O2 V O3 91.7(3) 8_666 5_556 yes
V O1 V 117.3(2) . 2_645 yes
V O2 C1 132.6(6) . . yes
V O3 C1 138.5(6) 2_645 . yes
V O1 H1 121.34(11) . . no
V O1 H1 121.34(11) 2_645 . no
O2 C1 O3 121.1(6) . . yes
O2 C1 C2 119.5(5) . . yes
O3 C1 C2 119.5(4) . . yes
C1 C2 C3 119.8(3) . . no
C3 C2 C4 120.0(2) . . no
C1 C2 C4 119.8(2) . . no
C2 C3 C2 120.0(3) . 11_665 no
C2 C4 C5 120.00(18) . . no
C4 C5 C5 120.00(11) 11_665 8_667 no
C4 C5 C5 120.00(11) . 8_667 no
C4 C5 C4 120.00(19) . 11_665 no
C2 C3 H3 119.99(19) . . no
C2 C3 H3 119.99(19) 11_665 . no
C2 C4 H4 120.0(3) . . no
C5 C4 H4 120.0(3) . . no
D1_3 C1_3 D2_3 109.4(18) . . yes
D1_3 C1_3 D3_3 109.4(18) . . yes
D1_3 C1_3 D4_3 110(2) . . yes
C1_3 C1_3 D1_3 142(3) 5_565 . yes
D1_3 C1_3 D2_3 105.3(18) . 5_565 yes
D1_3 C1_3 D3_3 95.9(17) . 5_565 yes
D1_3 C1_3 D4_3 99(2) . 5_565 yes
D2_3 C1_3 D3_3 110(2) . . yes
D2_3 C1_3 D4_3 109.4(19) . . yes
C1_3 C1_3 D2_3 70.9(15) 5_565 . yes
D2_3 C1_3 D2_3 5.0(17) . 5_565 yes
D2_3 C1_3 D3_3 91.0(16) . 5_565 yes
D2_3 C1_3 D4_3 146(3) . 5_565 yes
D3_3 C1_3 D4_3 109.6(18) . . yes
C1_3 C1_3 D3_3 106(3) 5_565 . yes
D2_3 C1_3 D3_3 114(2) 5_565 . yes
D3_3 C1_3 D3_3 138.6(16) . 5_565 yes
D3_3 C1_3 D4_3 42(2) . 5_565 yes
C1_3 C1_3 D4_3 43.1(15) 5_565 . yes
D2_3 C1_3 D4_3 108.7(19) 5_565 . yes
D3_3 C1_3 D4_3 29.3(14) 5_565 . yes
D4_3 C1_3 D4_3 76.4(19) . 5_565 yes
C1_3 C1_3 D2_3 72.0(15) 5_565 5_565 yes
C1_3 C1_3 D3_3 46.6(18) 5_565 5_565 yes
C1_3 C1_3 D4_3 98(2) 5_565 5_565 yes
D2_3 C1_3 D3_3 88.5(16) 5_565 5_565 yes
D2_3 C1_3 D4_3 151(3) 5_565 5_565 yes
D3_3 C1_3 D4_3 104.1(18) 5_565 5_565 yes

loop_
_geom_bond_atom_site_label_1
_geom_bond_atom_site_label_2
_geom_bond_distance
_geom_bond_site_symmetry_2
_geom_bond_publ_flag
V O1 2.072(2) . yes
V O2 1.975(8) . yes
V O1 2.072(2) 4_564 yes
V O3 2.009(8) 4_564 yes
V O3 2.009(8) 5_556 yes
V O2 1.975(8) 8_666 yes
O2 C1 1.301(7) . yes
O3 C1 1.301(8) . yes
O1 H1 0.899(13) . no
C1 C2 1.458(5) . no
C2 C3 1.389(3) . no
C2 C4 1.389(4) . no
C4 C5 1.389(2) . no
C5 C5 1.532(3) 8_667 no
C3 H3 0.999(8) . no
C4 H4 0.998(5) . no
C1_3 C1_3 0.66(2) 5_565 no
C1_3 D1_3 1.05(3) . yes
C1_3 D2_3 1.046(14) . yes
C1_3 D3_3 1.04(2) . yes
C1_3 D4_3 1.05(2) . yes
C1_3 D2_3 1.039(13) 5_565 yes
C1_3 D3_3 1.38(2) 5_565 yes
C1_3 D4_3 0.72(2) 5_565 yes

loop_
_geom_torsion_atom_site_label_1
_geom_torsion_atom_site_label_2
_geom_torsion_atom_site_label_3
_geom_torsion_atom_site_label_4
_geom_torsion
_geom_torsion_site_symmetry_1
_geom_torsion_site_symmetry_4
_geom_torsion_publ_flag
O1 V O2 C1 -36.7(8) . . no
O3 V O2 C1 -122.8(8) 4_564 . no
O3 V O2 C1 54.8(8) 5_556 . no
O2 V O2 C1 146.3(9) 8_666 . no
V O2 C1 O3 -0.9(12) . . no
V O2 C1 C2 179.2(5) . . no
V O3 C1 O2 32.1(11) 2_645 . no
V O3 C1 C2 -148.0(5) 2_645 . no
O2 C1 C2 C3 21.7(7) . . no
O2 C1 C2 C4 -151.0(5) . . no
O3 C1 C2 C3 -158.2(5) . . no
O3 C1 C2 C4 29.1(7) . . no
C1 C2 C3 C2 -172.6(3) . 11_665 no
C4 C2 C3 C2 0.0(3) . 11_665 no
C1 C2 C4 C5 172.7(3) . . no
C3 C2 C4 C5 0.0(3) . . no
C2 C4 C5 C5 180.00(16) . 8_667 no
C2 C4 C5 C4 0.0(3) . 11_665 no
